data_7716113
loop_
_publ_author_name
'Bourne, Connor'
'Dong, Huanhuan'
'McKain, Katharine'
'Mayer, Lena C.'
'McKay, Aidan P.'
'Cordes, David B.'
'Slawin, Alexandra M. Z.'
'Stasch, Andreas'

_publ_section_title
;
 Alkyl backbone variations in common &#x3b2;-diketiminate ligands and
 applications to <i>N</i>-heterocyclic silylene chemistry.
;
_journal_issue 23
_journal_name_full 'Dalton transactions (Cambridge, England : 2003)'
_journal_page_first 9887
_journal_page_last 9895
_journal_paper_doi 10.1039/d4dt01298d
_journal_volume 53
_journal_year 2024
_chemical_formula_moiety 'C31 H46 N2'
_chemical_formula_sum 'C31 H46 N2'
_chemical_formula_weight 446.70
_space_group_crystal_system monoclinic
_space_group_IT_number 14
_space_group_name_Hall '-P 2ybc'
_space_group_name_H-M_alt 'P 1 21/c 1'
_atom_sites_solution_hydrogens mixed
_atom_sites_solution_primary dual
_audit_creation_date 2023-07-14
_audit_creation_method
;
Olex2 1.5
(compiled 2023.03.06 svn.rbb2c1857 for OlexSys, GUI svn.r6748)
;
_audit_update_record
;
2024-04-30 deposited with the CCDC.	2024-05-21 downloaded from the CCDC.
;
_cell_angle_alpha 90
_cell_angle_beta 91.311(2)
_cell_angle_gamma 90
_cell_formula_units_Z 8
_cell_length_a 15.8308(4)
_cell_length_b 16.5393(4)
_cell_length_c 21.5528(6)
_cell_measurement_reflns_used 17928
_cell_measurement_temperature 173
_cell_measurement_theta_max 23.7860
_cell_measurement_theta_min 1.5900
_cell_volume 5641.7(3)
_computing_cell_refinement 'CrysAlisPro 1.171.42.74a (Rigaku OD, 2022)'
_computing_data_collection 'CrysAlisPro 1.171.42.74a (Rigaku OD, 2022)'
_computing_data_reduction 'CrysAlisPro 1.171.42.74a (Rigaku OD, 2022)'
_computing_molecular_graphics 'Olex2 1.5 (Dolomanov et al., 2009)'
_computing_publication_material 'Olex2 1.5 (Dolomanov et al., 2009)'
_computing_structure_refinement 'SHELXL 2018/3 (Sheldrick, 2015)'
_computing_structure_solution 'SHELXT 2018/2 (Sheldrick, 2018)'
_diffrn_ambient_temperature 173
_diffrn_detector 'photon counting pixel array detector'
_diffrn_detector_area_resol_mean 5.8140
_diffrn_detector_type 'Dectris PILATUS P200K'
_diffrn_measured_fraction_theta_full 1.000
_diffrn_measured_fraction_theta_max 0.889
_diffrn_measurement_details
;
List of Runs (angles in degrees, time in seconds):

  # Type    Start    End  Width  t~exp~   \w     \q     \k     \f   Frames
#--------------------------------------------------------------------------
  1  \w    -75.00  83.00   0.50   45.00    --    4.40  45.00  60.00  316
  2  \w    -58.00 -33.00   0.50   45.00    --    4.40  45.00 179.95   50
  3  \w    -56.00 -30.00   0.50   45.00    --  -10.90  45.00 170.17   52
  4  \w     22.00  78.00   0.50   45.00    --  -10.90  45.00 -15.06  112
  5  \w    -94.00 -44.00   0.50   45.00    --  -10.90  45.00  90.00  100
  6  \w     -5.00  29.00   0.50   45.00    --  -10.90  45.00  90.00   68
  7  \w    -82.00 -56.00   0.50   45.00    --  -10.90  45.00  38.09   52
  8  \w     51.00  77.00   0.50   45.00    --  -10.90  45.00  90.00   52
  9  \w    -11.00  78.00   0.50   45.00    --  -10.90  45.00  38.09  178
 10  \w   -100.00 -73.00   0.50   45.00    --  -10.90  45.00 170.17   54
 11  \w   -100.00  61.00   0.50   45.00    --  -10.90  45.00 120.00  322
 12  \w   -100.00  78.00   0.50   45.00    --  -10.90  45.00 175.68  356
;
_diffrn_measurement_device 'AFC10: Fixed \c 3 circle'
_diffrn_measurement_device_type 'Rigaku XtaLAB P200K'
_diffrn_measurement_method 'shutterless scans'
_diffrn_measurement_specimen_support Loop
_diffrn_orient_matrix_type 'CrysAlisPro convention (1999,Acta A55,543-557)'
_diffrn_orient_matrix_UB_11 0.0074710000
_diffrn_orient_matrix_UB_12 0.0418153000
_diffrn_orient_matrix_UB_13 0.0049954000
_diffrn_orient_matrix_UB_21 -0.0361048000
_diffrn_orient_matrix_UB_22 0.0020792000
_diffrn_orient_matrix_UB_23 0.0188251000
_diffrn_orient_matrix_UB_31 0.0254735000
_diffrn_orient_matrix_UB_32 -0.0093158000
_diffrn_orient_matrix_UB_33 0.0265360000
_diffrn_radiation_monochromator 'Rigaku Osmic Confocal Optical System'
_diffrn_radiation_probe x-ray
_diffrn_radiation_type 'Mo K\a'
_diffrn_radiation_wavelength 0.71073
_diffrn_reflns_av_R_equivalents 0.0622
_diffrn_reflns_av_unetI/netI 0.0594
_diffrn_reflns_Laue_measured_fraction_full 1.000
_diffrn_reflns_Laue_measured_fraction_max 0.889
_diffrn_reflns_limit_h_max 18
_diffrn_reflns_limit_h_min -20
_diffrn_reflns_limit_k_max 21
_diffrn_reflns_limit_k_min -22
_diffrn_reflns_limit_l_max 29
_diffrn_reflns_limit_l_min -27
_diffrn_reflns_number 121505
_diffrn_reflns_point_group_measured_fraction_full 1.000
_diffrn_reflns_point_group_measured_fraction_max 0.889
_diffrn_reflns_theta_full 25.242
_diffrn_reflns_theta_max 29.440
_diffrn_reflns_theta_min 1.552
_diffrn_source 'Rotating Anode'
_diffrn_source_type 'Rigaku FR-X'
_exptl_absorpt_coefficient_mu 0.060
_exptl_absorpt_correction_T_max 1.00000
_exptl_absorpt_correction_T_min 0.85046
_exptl_absorpt_correction_type multi-scan
_exptl_absorpt_process_details
;
CrysAlisPro 1.171.42.74a (Rigaku Oxford Diffraction, 2022)
Empirical absorption correction using spherical harmonics,
implemented in SCALE3 ABSPACK scaling algorithm.
;
_exptl_crystal_colour colourless
_exptl_crystal_colour_primary colourless
_exptl_crystal_density_diffrn 1.052
_exptl_crystal_description prism
_exptl_crystal_F_000 1968
_exptl_crystal_size_max 0.09
_exptl_crystal_size_mid 0.07
_exptl_crystal_size_min 0.03
_refine_diff_density_max 0.373
_refine_diff_density_min -0.212
_refine_diff_density_rms 0.046
_refine_ls_extinction_method none
_refine_ls_goodness_of_fit_ref 1.012
_refine_ls_hydrogen_treatment mixed
_refine_ls_matrix_type full
_refine_ls_number_parameters 655
_refine_ls_number_reflns 13897
_refine_ls_number_restraints 14
_refine_ls_restrained_S_all 1.012
_refine_ls_R_factor_all 0.1449
_refine_ls_R_factor_gt 0.0759
_refine_ls_shift/su_max 0.000
_refine_ls_shift/su_mean 0.000
_refine_ls_structure_factor_coef Fsqd
_refine_ls_weighting_details 'w=1/[\s^2^(Fo^2^)+(0.0870P)^2^+2.1682P] where P=(Fo^2^+2Fc^2^)/3'
_refine_ls_weighting_scheme calc
_refine_ls_wR_factor_gt 0.1686
_refine_ls_wR_factor_ref 0.1962
_reflns_Friedel_coverage 0.000
_reflns_number_gt 8174
_reflns_number_total 13897
_reflns_threshold_expression 'I > 2\s(I)'
_cod_data_source_file d4dt01298d2.cif
_cod_data_source_block cbas72
_cod_depositor_comments
;
The following automatic conversions were performed:

data item '_diffrn_radiation_probe' value 'X-ray' was changed to
'x-ray' in accordance with the
/home/data/users/saulius/crontab/automatic-downloads/rss-feeds/RSC/lib/dictionaries/cif_core.dic
dictionary named 'cif_core.dic' version 2.4.2 last updated on
2011-04-26.

Automatic conversion script
Id: cif_fix_values 8170 2020-07-09 18:12:32Z antanas 

 Adding full bibliography for 7716105--7716116.cif.
;
_cod_database_code 7716113
_shelx_shelxl_version_number 2018/3
_shelx_space_group_comment
;
The symmetry employed for this shelxl refinement is uniquely defined
by the following loop, which should always be used as a source of
symmetry information in preference to the above space-group names.
They are only intended as comments.
;
_olex2_refinement_description
;
1. Fixed Uiso
 At 1.2 times of:
  All C(H) groups, All C(H,H) groups, All C(H,H,H,H) groups
 At 1.5 times of:
  All C(H,H,H) groups
2. Restrained distances
 N1-H1 = N41-H41
 0.98 with sigma of 0.02
3. Uiso/Uaniso restraints and constraints
Uanis(C52) \\sim Ueq: with sigma of 0.01 and sigma for terminal atoms of 0.02
Uanis(C58) \\sim Ueq: with sigma of 0.01 and sigma for terminal atoms of 0.02
4. Others
 Sof(H58C)=Sof(H58D)=Sof(C59B)=Sof(H59D)=Sof(H59E)=Sof(H59F)=1-FVAR(1)
 Sof(H58A)=Sof(H58B)=Sof(C59A)=Sof(H59A)=Sof(H59B)=Sof(H59C)=FVAR(1)
 Sof(H52A)=Sof(C54B)=Sof(H54D)=Sof(H54E)=Sof(H54F)=Sof(C53A)=Sof(H53D)=
 Sof(H53E)=Sof(H53F)=1-FVAR(2)
 Sof(H52)=Sof(C53B)=Sof(H53A)=Sof(H53B)=Sof(H53C)=Sof(C54A)=Sof(H54A)=
 Sof(H54B)=Sof(H54C)=FVAR(2)
5.a Ternary CH refined with riding coordinates:
 C31(H31), C71(H71), C28(H28), C55(H55), C12(H12), C68(H68), C52(H52),
 C52(H52A), C15(H15)
5.b Secondary CH2 refined with riding coordinates:
 C20(H20A,H20B), C60(H60A,H60B), C58(H58A,H58B), C58(H58C,H58D), C18(H18A,H18B)
5.c Aromatic/amide H refined with riding coordinates:
 C3(H3), C43(H43), C24(H24), C26(H26), C25(H25), C8(H8), C65(H65), C66(H66),
 C64(H64), C50(H50), C10(H10), C49(H49), C9(H9), C48(H48)
5.d Idealised Me refined as rotating group:
 C19(H19A,H19B,H19C), C33(H33A,H33B,H33C), C21(H21A,H21B,H21C), C32(H32A,H32B,
 H32C), C17(H17A,H17B,H17C), C73(H73A,H73B,H73C), C56(H56A,H56B,H56C), C14(H14A,
 H14B,H14C), C13(H13A,H13B,H13C), C61(H61A,H61B,H61C), C57(H57A,H57B,H57C),
 C29(H29A,H29B,H29C), C72(H72A,H72B,H72C), C30(H30A,H30B,H30C), C16(H16A,H16B,
 H16C), C69(H69A,H69B,H69C), C59A(H59A,H59B,H59C), C70(H70A,H70B,H70C),
 C53B(H53A,H53B,H53C), C54A(H54A,H54B,H54C), C59B(H59D,H59E,H59F), C54B(H54D,
 H54E,H54F), C53A(H53D,H53E,H53F)
;

loop_
_space_group_symop_operation_xyz
'x, y, z'
'-x, y+1/2, -z+1/2'
'-x, -y, -z'
'x, -y-1/2, z-1/2'

loop_
_atom_site_label
_atom_site_type_symbol
_atom_site_fract_x
_atom_site_fract_y
_atom_site_fract_z
_atom_site_U_iso_or_equiv
_atom_site_adp_type
_atom_site_occupancy
_atom_site_site_symmetry_order
_atom_site_calc_flag
_atom_site_refinement_flags_posn
_atom_site_refinement_flags_adp
_atom_site_refinement_flags_occupancy
_atom_site_disorder_assembly
_atom_site_disorder_group
N1 N 0.56633(9) 0.68411(9) 0.57072(7) 0.0297(3) Uani 1 1 d D . . . .
N5 N 0.63554(9) 0.69716(9) 0.45683(6) 0.0276(3) Uani 1 1 d . . . . .
N45 N 0.07512(9) 0.80513(9) 0.58373(7) 0.0298(3) Uani 1 1 d . . . . .
N41 N 0.11448(10) 0.80741(9) 0.46141(7) 0.0317(4) Uani 1 1 d D . . . .
C22 C 0.66064(11) 0.66651(10) 0.39829(8) 0.0280(4) Uani 1 1 d . . . . .
C2 C 0.57134(11) 0.76572(10) 0.57117(8) 0.0289(4) Uani 1 1 d . . . . .
C27 C 0.60165(11) 0.66477(11) 0.34863(8) 0.0304(4) Uani 1 1 d . . . . .
C4 C 0.63667(11) 0.77474(11) 0.46677(8) 0.0289(4) Uani 1 1 d . . . . .
C6 C 0.53531(12) 0.63715(11) 0.62133(8) 0.0310(4) Uani 1 1 d . . . . .
C62 C 0.05314(12) 0.84255(11) 0.64081(8) 0.0318(4) Uani 1 1 d . . . . .
C44 C 0.07608(11) 0.72682(11) 0.57875(8) 0.0294(4) Uani 1 1 d . . . . .
C23 C 0.74183(11) 0.63358(11) 0.39232(9) 0.0331(4) Uani 1 1 d . . . . .
C42 C 0.11240(12) 0.72601(11) 0.46641(8) 0.0314(4) Uani 1 1 d . . . . .
C3 C 0.60528(12) 0.80789(11) 0.52350(8) 0.0316(4) Uani 1 1 d . . . . .
H3 H 0.608537 0.864925 0.528187 0.038 Uiso 1 1 calc R U . . .
C46 C 0.14315(12) 0.84887(11) 0.40738(8) 0.0335(4) Uani 1 1 d . . . . .
C43 C 0.09385(11) 0.68846(11) 0.52098(8) 0.0324(4) Uani 1 1 d . . . . .
H43 H 0.092628 0.631039 0.520483 0.039 Uiso 1 1 calc R U . . .
C67 C -0.03172(12) 0.86342(11) 0.65000(9) 0.0348(4) Uani 1 1 d . . . . .
C63 C 0.11591(13) 0.86206(12) 0.68528(9) 0.0373(5) Uani 1 1 d . . . . .
C51 C 0.08701(13) 0.86221(11) 0.35728(9) 0.0377(5) Uani 1 1 d . . . . .
C31 C 0.51049(12) 0.69026(12) 0.35777(9) 0.0369(5) Uani 1 1 d . . . . .
H31 H 0.511153 0.735570 0.388495 0.044 Uiso 1 1 calc R U . . .
C7 C 0.58970(12) 0.61941(11) 0.67160(8) 0.0349(4) Uani 1 1 d . . . . .
C11 C 0.45121(12) 0.61086(12) 0.61921(10) 0.0396(5) Uani 1 1 d . . . . .
C24 C 0.76455(13) 0.60500(12) 0.33399(10) 0.0417(5) Uani 1 1 d . . . . .
H24 H 0.819573 0.583525 0.328682 0.050 Uiso 1 1 calc R U . . .
C20 C 0.67043(13) 0.83696(12) 0.42155(9) 0.0398(5) Uani 1 1 d . . . . .
H20A H 0.715798 0.868423 0.442730 0.048 Uiso 1 1 calc R U . . .
H20B H 0.695847 0.808201 0.386277 0.048 Uiso 1 1 calc R U . . .
C71 C -0.09792(12) 0.84830(13) 0.59924(9) 0.0408(5) Uani 1 1 d . . . . .
H71 H -0.081097 0.798318 0.576527 0.049 Uiso 1 1 calc R U . . .
C26 C 0.62788(13) 0.63548(12) 0.29173(9) 0.0388(5) Uani 1 1 d . . . . .
H26 H 0.589140 0.634868 0.257416 0.047 Uiso 1 1 calc R U . . .
C25 C 0.70876(14) 0.60738(13) 0.28411(9) 0.0428(5) Uani 1 1 d . . . . .
H25 H 0.726085 0.589631 0.244462 0.051 Uiso 1 1 calc R U . . .
C28 C 0.80278(13) 0.62943(13) 0.44758(10) 0.0425(5) Uani 1 1 d . . . . .
H28 H 0.768364 0.626177 0.485839 0.051 Uiso 1 1 calc R U . . .
C60 C 0.05916(13) 0.67014(12) 0.63253(9) 0.0401(5) Uani 1 1 d . . . . .
H60A H 0.106354 0.631076 0.636545 0.048 Uiso 1 1 calc R U . . .
H60B H 0.057869 0.702050 0.671361 0.048 Uiso 1 1 calc R U . . .
C55 C -0.00563(13) 0.84013(13) 0.36059(9) 0.0432(5) Uani 1 1 d . . . . .
H55 H -0.011667 0.800616 0.395321 0.052 Uiso 1 1 calc R U . . .
C47 C 0.22737(13) 0.87485(11) 0.40632(10) 0.0398(5) Uani 1 1 d . . . . .
C12 C 0.68260(13) 0.64164(13) 0.66992(10) 0.0443(5) Uani 1 1 d . . . . .
H12 H 0.687586 0.692600 0.645311 0.053 Uiso 1 1 calc R U . . .
C8 C 0.55643(15) 0.57786(13) 0.72149(9) 0.0461(5) Uani 1 1 d . . . . .
H8 H 0.591772 0.565445 0.756411 0.055 Uiso 1 1 calc R U . . .
C65 C 0.00824(15) 0.91839(14) 0.75000(10) 0.0496(6) Uani 1 1 d . . . . .
H65 H -0.007328 0.943247 0.787799 0.059 Uiso 1 1 calc R U . . .
C66 C -0.05257(14) 0.90044(13) 0.70539(10) 0.0440(5) Uani 1 1 d . . . . .
H66 H -0.109897 0.913651 0.712661 0.053 Uiso 1 1 calc R U . . .
C58 C 0.13352(16) 0.67719(12) 0.40940(9) 0.0474(5) Uani 1 1 d . U . . .
H58A H 0.092801 0.692217 0.375802 0.057 Uiso 0.675(5) 1 calc R U P A 1
H58B H 0.190279 0.693919 0.395938 0.057 Uiso 0.675(5) 1 calc R U P A 1
H58C H 0.097081 0.628537 0.408781 0.057 Uiso 0.325(5) 1 calc R U P A 2
H58D H 0.117542 0.709826 0.372452 0.057 Uiso 0.325(5) 1 calc R U P A 2
C64 C 0.09161(15) 0.90024(14) 0.73971(9) 0.0478(5) Uani 1 1 d . . . . .
H64 H 0.133373 0.913975 0.770264 0.057 Uiso 1 1 calc R U . . .
C68 C 0.20817(13) 0.84212(14) 0.67544(10) 0.0480(5) Uani 1 1 d . . . . .
H68 H 0.212424 0.816361 0.633651 0.058 Uiso 1 1 calc R U . . .
C18 C 0.53579(15) 0.80749(12) 0.62716(9) 0.0451(5) Uani 1 1 d . . . . .
H18A H 0.477826 0.786893 0.633127 0.054 Uiso 1 1 calc R U . . .
H18B H 0.570174 0.791293 0.664048 0.054 Uiso 1 1 calc R U . . .
C50 C 0.11832(16) 0.89876(13) 0.30423(10) 0.0500(6) Uani 1 1 d . . . . .
H50 H 0.081614 0.907819 0.269440 0.060 Uiso 1 1 calc R U . . .
C52 C 0.28611(14) 0.86513(14) 0.46251(11) 0.0500(6) Uani 1 1 d . U . . .
H52 H 0.264650 0.817062 0.485471 0.060 Uiso 0.57(2) 1 calc R U P B 1
H52A H 0.255186 0.838507 0.496916 0.060 Uiso 0.43(2) 1 calc R U P B 2
C10 C 0.42151(14) 0.56953(13) 0.67056(11) 0.0507(6) Uani 1 1 d . . . . .
H10 H 0.364510 0.551544 0.670455 0.061 Uiso 1 1 calc R U . . .
C15 C 0.39334(13) 0.62459(14) 0.56330(11) 0.0491(6) Uani 1 1 d . . . . .
H15 H 0.424570 0.658909 0.533269 0.059 Uiso 1 1 calc R U . . .
C49 C 0.20152(17) 0.92184(14) 0.30158(11) 0.0566(6) Uani 1 1 d . . . . .
H49 H 0.222139 0.945457 0.264703 0.068 Uiso 1 1 calc R U . . .
C9 C 0.47258(16) 0.55434(14) 0.72101(11) 0.0540(6) Uani 1 1 d . . . . .
H9 H 0.450449 0.527444 0.756031 0.065 Uiso 1 1 calc R U . . .
C48 C 0.25514(15) 0.91096(13) 0.35200(11) 0.0520(6) Uani 1 1 d . . . . .
H48 H 0.312176 0.928378 0.349773 0.062 Uiso 1 1 calc R U . . .
C19 C 0.53198(18) 0.89812(13) 0.62557(10) 0.0579(7) Uani 1 1 d . . . . .
H19A H 0.502877 0.917833 0.662259 0.087 Uiso 1 1 calc R U . . .
H19B H 0.501097 0.915642 0.588008 0.087 Uiso 1 1 calc R U . . .
H19C H 0.589472 0.920076 0.625415 0.087 Uiso 1 1 calc R U . . .
C33 C 0.46121(14) 0.62113(15) 0.38588(12) 0.0571(6) Uani 1 1 d . . . . .
H33A H 0.488469 0.604724 0.425173 0.086 Uiso 1 1 calc R U . . .
H33B H 0.460071 0.575223 0.357124 0.086 Uiso 1 1 calc R U . . .
H33C H 0.403280 0.638819 0.393485 0.086 Uiso 1 1 calc R U . . .
C21 C 0.60401(16) 0.89503(14) 0.39646(10) 0.0545(6) Uani 1 1 d . . . . .
H21A H 0.575585 0.921033 0.431112 0.082 Uiso 1 1 calc R U . . .
H21B H 0.562443 0.865280 0.370977 0.082 Uiso 1 1 calc R U . . .
H21C H 0.631030 0.936364 0.371074 0.082 Uiso 1 1 calc R U . . .
C32 C 0.46605(15) 0.72109(18) 0.29896(11) 0.0621(7) Uani 1 1 d . . . . .
H32A H 0.457339 0.676131 0.269899 0.093 Uiso 1 1 calc R U . . .
H32B H 0.500962 0.762623 0.279679 0.093 Uiso 1 1 calc R U . . .
H32C H 0.411276 0.744361 0.309471 0.093 Uiso 1 1 calc R U . . .
C17 C 0.37270(17) 0.54468(16) 0.53108(12) 0.0651(7) Uani 1 1 d . . . . .
H17A H 0.336616 0.554888 0.494358 0.098 Uiso 1 1 calc R U . . .
H17B H 0.343033 0.509165 0.559735 0.098 Uiso 1 1 calc R U . . .
H17C H 0.425180 0.518641 0.518434 0.098 Uiso 1 1 calc R U . . .
C73 C -0.09777(18) 0.91798(16) 0.55312(12) 0.0682(7) Uani 1 1 d . . . . .
H73A H -0.137384 0.906194 0.518693 0.102 Uiso 1 1 calc R U . . .
H73B H -0.040804 0.924805 0.537037 0.102 Uiso 1 1 calc R U . . .
H73C H -0.115027 0.967809 0.573916 0.102 Uiso 1 1 calc R U . . .
C56 C -0.04021(17) 0.80004(19) 0.30151(12) 0.0725(8) Uani 1 1 d . . . . .
H56A H -0.096652 0.778280 0.308990 0.109 Uiso 1 1 calc R U . . .
H56B H -0.002508 0.755991 0.289559 0.109 Uiso 1 1 calc R U . . .
H56C H -0.043684 0.840096 0.268044 0.109 Uiso 1 1 calc R U . . .
C14 C 0.72971(16) 0.57532(18) 0.63583(15) 0.0764(8) Uani 1 1 d . . . . .
H14A H 0.724288 0.524161 0.658336 0.115 Uiso 1 1 calc R U . . .
H14B H 0.789563 0.589837 0.633440 0.115 Uiso 1 1 calc R U . . .
H14C H 0.705559 0.569327 0.593812 0.115 Uiso 1 1 calc R U . . .
C13 C 0.72292(18) 0.65666(17) 0.73382(12) 0.0693(7) Uani 1 1 d . . . . .
H13A H 0.780527 0.677086 0.729085 0.104 Uiso 1 1 calc R U . . .
H13B H 0.724695 0.605922 0.757305 0.104 Uiso 1 1 calc R U . . .
H13C H 0.689465 0.696615 0.756144 0.104 Uiso 1 1 calc R U . . .
C61 C -0.02209(18) 0.62430(17) 0.62532(12) 0.0698(8) Uani 1 1 d . . . . .
H61A H -0.021842 0.593258 0.586592 0.105 Uiso 1 1 calc R U . . .
H61B H -0.069545 0.662363 0.624184 0.105 Uiso 1 1 calc R U . . .
H61C H -0.028043 0.587290 0.660458 0.105 Uiso 1 1 calc R U . . .
C57 C -0.05853(17) 0.91416(16) 0.37578(14) 0.0716(8) Uani 1 1 d . . . . .
H57A H -0.053019 0.954529 0.342836 0.107 Uiso 1 1 calc R U . . .
H57B H -0.038657 0.937250 0.415371 0.107 Uiso 1 1 calc R U . . .
H57C H -0.117932 0.898343 0.378923 0.107 Uiso 1 1 calc R U . . .
C29 C 0.85669(19) 0.70424(17) 0.45280(15) 0.0800(9) Uani 1 1 d . . . . .
H29A H 0.889918 0.710082 0.415251 0.120 Uiso 1 1 calc R U . . .
H29B H 0.894872 0.699602 0.489060 0.120 Uiso 1 1 calc R U . . .
H29C H 0.820367 0.751732 0.457480 0.120 Uiso 1 1 calc R U . . .
C72 C -0.18631(16) 0.8351(2) 0.62261(14) 0.0834(9) Uani 1 1 d . . . . .
H72A H -0.208060 0.885887 0.639314 0.125 Uiso 1 1 calc R U . . .
H72B H -0.184859 0.793944 0.655356 0.125 Uiso 1 1 calc R U . . .
H72C H -0.223233 0.816789 0.588289 0.125 Uiso 1 1 calc R U . . .
C30 C 0.85904(18) 0.55501(17) 0.44638(15) 0.0770(8) Uani 1 1 d . . . . .
H30A H 0.889336 0.549653 0.486328 0.115 Uiso 1 1 calc R U . . .
H30B H 0.899857 0.560545 0.413131 0.115 Uiso 1 1 calc R U . . .
H30C H 0.824220 0.506848 0.438887 0.115 Uiso 1 1 calc R U . . .
C16 C 0.31372(18) 0.6698(2) 0.58015(16) 0.0907(10) Uani 1 1 d . . . . .
H16A H 0.281629 0.637569 0.609635 0.136 Uiso 1 1 calc R U . . .
H16B H 0.279051 0.679220 0.542598 0.136 Uiso 1 1 calc R U . . .
H16C H 0.329023 0.721763 0.599124 0.136 Uiso 1 1 calc R U . . .
C69 C 0.24263(19) 0.7821(2) 0.72345(16) 0.0991(12) Uani 1 1 d . . . . .
H69A H 0.301032 0.768173 0.713773 0.149 Uiso 1 1 calc R U . . .
H69B H 0.207857 0.733107 0.722594 0.149 Uiso 1 1 calc R U . . .
H69C H 0.241143 0.806579 0.764831 0.149 Uiso 1 1 calc R U . . .
C59A C 0.1332(3) 0.58875(19) 0.41505(15) 0.0543(12) Uani 0.675(5) 1 d . . P A 1
H59A H 0.150874 0.564591 0.375906 0.081 Uiso 0.675(5) 1 calc R U P A 1
H59B H 0.076109 0.570237 0.424453 0.081 Uiso 0.675(5) 1 calc R U P A 1
H59C H 0.172449 0.572377 0.448564 0.081 Uiso 0.675(5) 1 calc R U P A 1
C70 C 0.2626(2) 0.9174(2) 0.6757(2) 0.1168(15) Uani 1 1 d . . . . .
H70A H 0.261682 0.942643 0.716801 0.175 Uiso 1 1 calc R U . . .
H70B H 0.240606 0.955526 0.644502 0.175 Uiso 1 1 calc R U . . .
H70C H 0.320797 0.902712 0.665929 0.175 Uiso 1 1 calc R U . . .
C53B C 0.3775(9) 0.8467(11) 0.4493(9) 0.092(4) Uani 0.57(2) 1 d . . P B 1
H53A H 0.403808 0.894152 0.430598 0.138 Uiso 0.57(2) 1 calc R U P B 1
H53B H 0.380299 0.800899 0.420491 0.138 Uiso 0.57(2) 1 calc R U P B 1
H53C H 0.407528 0.832936 0.488098 0.138 Uiso 0.57(2) 1 calc R U P B 1
C54A C 0.2784(8) 0.9350(7) 0.5061(5) 0.072(3) Uani 0.57(2) 1 d . . P B 1
H54A H 0.316493 0.926981 0.542028 0.108 Uiso 0.57(2) 1 calc R U P B 1
H54B H 0.220037 0.938819 0.520061 0.108 Uiso 0.57(2) 1 calc R U P B 1
H54C H 0.293550 0.985097 0.484716 0.108 Uiso 0.57(2) 1 calc R U P B 1
H1 H 0.5884(13) 0.6612(13) 0.5332(8) 0.051(6) Uiso 1 1 d D . . . .
H41 H 0.1053(14) 0.8358(13) 0.5005(8) 0.060(7) Uiso 1 1 d D . . . .
C59B C 0.2141(5) 0.6526(6) 0.4028(4) 0.074(3) Uani 0.325(5) 1 d . . P A 2
H59D H 0.250199 0.699597 0.395650 0.111 Uiso 0.325(5) 1 calc R U P A 2
H59E H 0.217098 0.615576 0.367430 0.111 Uiso 0.325(5) 1 calc R U P A 2
H59F H 0.233414 0.624618 0.440654 0.111 Uiso 0.325(5) 1 calc R U P A 2
C54B C 0.3180(15) 0.9513(6) 0.4842(9) 0.094(5) Uani 0.43(2) 1 d . . P B 2
H54D H 0.269310 0.985707 0.492891 0.140 Uiso 0.43(2) 1 calc R U P B 2
H54E H 0.351091 0.975891 0.451252 0.140 Uiso 0.43(2) 1 calc R U P B 2
H54F H 0.353422 0.945731 0.521823 0.140 Uiso 0.43(2) 1 calc R U P B 2
C53A C 0.3613(14) 0.8140(13) 0.4453(12) 0.093(5) Uani 0.43(2) 1 d . . P B 2
H53D H 0.397353 0.804898 0.482232 0.140 Uiso 0.43(2) 1 calc R U P B 2
H53E H 0.393764 0.842068 0.413668 0.140 Uiso 0.43(2) 1 calc R U P B 2
H53F H 0.341568 0.761896 0.428890 0.140 Uiso 0.43(2) 1 calc R U P B 2

loop_
_atom_site_aniso_label
_atom_site_aniso_U_11
_atom_site_aniso_U_22
_atom_site_aniso_U_33
_atom_site_aniso_U_23
_atom_site_aniso_U_13
_atom_site_aniso_U_12
N1 0.0337(9) 0.0305(8) 0.0250(8) -0.0007(6) 0.0062(7) -0.0007(6)
N5 0.0282(8) 0.0321(8) 0.0227(7) -0.0003(6) 0.0030(6) -0.0021(6)
N45 0.0297(8) 0.0338(8) 0.0261(8) -0.0024(6) 0.0031(6) -0.0022(6)
N41 0.0388(9) 0.0298(8) 0.0268(8) -0.0026(7) 0.0041(7) 0.0008(7)
C22 0.0333(10) 0.0259(9) 0.0252(9) 0.0017(7) 0.0073(8) -0.0042(7)
C2 0.0319(10) 0.0312(10) 0.0236(9) -0.0030(7) -0.0004(7) 0.0013(8)
C27 0.0343(10) 0.0325(9) 0.0245(9) -0.0008(8) 0.0028(8) -0.0020(8)
C4 0.0300(10) 0.0334(10) 0.0233(9) 0.0013(7) -0.0001(7) -0.0042(8)
C6 0.0346(11) 0.0288(9) 0.0299(10) 0.0022(7) 0.0092(8) 0.0014(8)
C62 0.0391(11) 0.0305(9) 0.0259(9) -0.0004(8) 0.0043(8) -0.0040(8)
C44 0.0267(10) 0.0332(10) 0.0282(9) 0.0012(8) -0.0004(7) -0.0001(7)
C23 0.0306(10) 0.0338(10) 0.0352(10) 0.0019(8) 0.0067(8) -0.0042(8)
C42 0.0328(10) 0.0330(10) 0.0283(9) -0.0029(8) 0.0001(8) 0.0043(8)
C3 0.0414(11) 0.0268(9) 0.0265(9) -0.0020(7) 0.0018(8) -0.0035(8)
C46 0.0435(12) 0.0268(9) 0.0305(10) -0.0012(8) 0.0065(9) 0.0003(8)
C43 0.0374(11) 0.0289(9) 0.0308(10) -0.0010(8) -0.0004(8) 0.0023(8)
C67 0.0374(11) 0.0329(10) 0.0344(10) -0.0029(8) 0.0063(8) -0.0013(8)
C63 0.0417(12) 0.0383(11) 0.0317(10) -0.0007(8) 0.0003(9) -0.0037(9)
C51 0.0497(13) 0.0319(10) 0.0316(10) 0.0005(8) 0.0015(9) -0.0019(9)
C31 0.0371(11) 0.0434(11) 0.0301(10) -0.0042(8) -0.0014(8) 0.0035(9)
C7 0.0422(12) 0.0324(10) 0.0302(10) 0.0004(8) 0.0021(9) 0.0028(8)
C11 0.0327(11) 0.0363(10) 0.0500(12) 0.0092(9) 0.0084(9) 0.0038(8)
C24 0.0358(11) 0.0450(12) 0.0451(12) -0.0031(9) 0.0165(10) 0.0014(9)
C20 0.0536(13) 0.0355(10) 0.0309(10) 0.0019(8) 0.0109(9) -0.0101(9)
C71 0.0338(11) 0.0450(12) 0.0436(12) -0.0098(9) 0.0010(9) -0.0006(9)
C26 0.0471(12) 0.0431(11) 0.0261(10) -0.0017(8) 0.0016(9) -0.0032(9)
C25 0.0515(13) 0.0459(12) 0.0319(11) -0.0084(9) 0.0156(10) -0.0026(10)
C28 0.0309(11) 0.0539(13) 0.0428(12) 0.0010(10) 0.0024(9) -0.0012(9)
C60 0.0528(13) 0.0390(11) 0.0285(10) 0.0036(8) 0.0015(9) -0.0013(9)
C55 0.0486(13) 0.0458(12) 0.0349(11) 0.0080(9) -0.0066(9) -0.0070(10)
C47 0.0394(12) 0.0327(10) 0.0475(12) -0.0040(9) 0.0076(9) 0.0012(9)
C12 0.0418(12) 0.0462(12) 0.0443(12) 0.0020(10) -0.0083(10) -0.0036(10)
C8 0.0658(15) 0.0414(12) 0.0310(11) 0.0058(9) -0.0006(10) 0.0013(10)
C65 0.0655(16) 0.0511(13) 0.0326(11) -0.0124(10) 0.0113(11) -0.0001(11)
C66 0.0455(13) 0.0459(12) 0.0409(12) -0.0055(10) 0.0107(10) 0.0009(10)
C58 0.0708(16) 0.0398(11) 0.0318(11) -0.0046(9) 0.0073(10) 0.0079(10)
C64 0.0592(15) 0.0526(13) 0.0314(11) -0.0064(10) -0.0048(10) -0.0068(11)
C68 0.0410(12) 0.0606(14) 0.0421(12) -0.0064(11) -0.0058(10) -0.0023(10)
C18 0.0686(15) 0.0382(11) 0.0292(10) -0.0034(9) 0.0117(10) 0.0068(10)
C50 0.0724(17) 0.0417(12) 0.0361(11) 0.0063(9) 0.0037(11) -0.0060(11)
C52 0.0372(12) 0.0488(13) 0.0641(15) -0.0003(11) 0.0004(11) 0.0017(10)
C10 0.0402(12) 0.0511(13) 0.0615(15) 0.0158(11) 0.0159(11) -0.0022(10)
C15 0.0313(12) 0.0519(13) 0.0640(15) 0.0179(11) -0.0029(10) -0.0007(9)
C49 0.0768(18) 0.0447(13) 0.0494(14) 0.0088(11) 0.0234(13) -0.0070(12)
C9 0.0685(17) 0.0493(13) 0.0452(13) 0.0134(11) 0.0223(12) -0.0033(11)
C48 0.0512(14) 0.0416(12) 0.0640(16) -0.0001(11) 0.0208(12) -0.0072(10)
C19 0.0908(19) 0.0440(13) 0.0394(12) -0.0066(10) 0.0094(12) 0.0162(12)
C33 0.0415(13) 0.0600(15) 0.0706(16) 0.0004(12) 0.0195(12) 0.0010(11)
C21 0.0755(17) 0.0471(13) 0.0406(12) 0.0133(10) -0.0042(11) -0.0116(12)
C32 0.0487(14) 0.0915(19) 0.0457(14) 0.0018(13) -0.0086(11) 0.0109(13)
C17 0.0629(17) 0.0661(17) 0.0659(17) 0.0166(13) -0.0079(13) -0.0107(13)
C73 0.0792(19) 0.0679(17) 0.0565(16) 0.0039(13) -0.0215(14) -0.0006(14)
C56 0.0628(17) 0.093(2) 0.0607(17) -0.0133(15) -0.0183(13) -0.0028(15)
C14 0.0411(15) 0.090(2) 0.099(2) -0.0231(17) 0.0073(14) 0.0019(14)
C13 0.0728(18) 0.0737(18) 0.0600(16) 0.0031(14) -0.0284(14) -0.0059(14)
C61 0.0758(18) 0.0737(18) 0.0596(16) 0.0224(14) -0.0023(14) -0.0274(15)
C57 0.0601(17) 0.0703(18) 0.086(2) -0.0026(15) 0.0277(15) -0.0051(13)
C29 0.0724(19) 0.0677(18) 0.098(2) 0.0058(16) -0.0370(17) -0.0219(15)
C72 0.0410(15) 0.135(3) 0.0745(19) -0.0080(19) 0.0038(13) -0.0200(16)
C30 0.0636(18) 0.0711(18) 0.095(2) -0.0010(16) -0.0271(16) 0.0147(14)
C16 0.0527(17) 0.103(2) 0.116(3) 0.002(2) -0.0136(17) 0.0304(16)
C69 0.0547(18) 0.147(3) 0.095(2) 0.044(2) -0.0146(16) 0.0182(19)
C59A 0.093(3) 0.0386(19) 0.0320(17) -0.0075(14) 0.0074(17) 0.0112(17)
C70 0.071(2) 0.088(2) 0.194(4) -0.014(3) 0.048(2) -0.0233(18)
C53B 0.038(4) 0.131(11) 0.108(6) -0.033(8) -0.001(4) 0.016(6)
C54A 0.073(5) 0.072(5) 0.071(5) -0.013(4) -0.023(4) 0.003(4)
C59B 0.065(6) 0.097(7) 0.058(5) -0.025(5) -0.018(4) 0.047(5)
C54B 0.105(11) 0.058(5) 0.115(10) -0.015(5) -0.038(8) -0.010(6)
C53A 0.069(11) 0.108(12) 0.101(8) -0.010(10) -0.020(7) 0.032(8)

loop_
_atom_type_symbol
_atom_type_description
_atom_type_scat_dispersion_real
_atom_type_scat_dispersion_imag
_atom_type_scat_source
C C 0.0033 0.0016 'International Tables Vol C Tables 4.2.6.8 and 6.1.1.4'
H H 0.0000 0.0000 'International Tables Vol C Tables 4.2.6.8 and 6.1.1.4'
N N 0.0061 0.0033 'International Tables Vol C Tables 4.2.6.8 and 6.1.1.4'

loop_
_geom_angle_atom_site_label_1
_geom_angle_atom_site_label_2
_geom_angle_atom_site_label_3
_geom_angle
_geom_angle_site_symmetry_1
_geom_angle_site_symmetry_3
_geom_angle_publ_flag
C2 N1 C6 123.78(15) . . ?
C2 N1 H1 112.1(13) . . ?
C6 N1 H1 124.1(13) . . ?
C4 N5 C22 119.59(14) . . ?
C44 N45 C62 120.45(15) . . ?
C42 N41 C46 123.37(15) . . ?
C42 N41 H41 113.9(14) . . ?
C46 N41 H41 121.7(14) . . ?
C27 C22 N5 119.21(15) . . ?
C27 C22 C23 121.08(16) . . ?
C23 C22 N5 119.57(16) . . ?
N1 C2 C3 121.99(16) . . ?
N1 C2 C18 116.07(16) . . ?
C3 C2 C18 121.93(16) . . ?
C22 C27 C31 120.81(15) . . ?
C26 C27 C22 118.18(17) . . ?
C26 C27 C31 120.94(17) . . ?
N5 C4 C3 120.80(16) . . ?
N5 C4 C20 124.39(16) . . ?
C3 C4 C20 114.81(16) . . ?
C7 C6 N1 119.13(16) . . ?
C7 C6 C11 121.85(17) . . ?
C11 C6 N1 119.02(17) . . ?
C67 C62 N45 118.73(16) . . ?
C63 C62 N45 120.40(16) . . ?
C63 C62 C67 120.78(17) . . ?
N45 C44 C43 121.10(16) . . ?
N45 C44 C60 123.32(16) . . ?
C43 C44 C60 115.59(16) . . ?
C22 C23 C28 120.83(16) . . ?
C24 C23 C22 117.93(18) . . ?
C24 C23 C28 121.24(17) . . ?
N41 C42 C43 121.80(16) . . ?
N41 C42 C58 117.42(16) . . ?
C43 C42 C58 120.77(17) . . ?
C2 C3 C4 126.56(17) . . ?
C2 C3 H3 116.7 . . ?
C4 C3 H3 116.7 . . ?
C51 C46 N41 119.64(17) . . ?
C51 C46 C47 121.77(17) . . ?
C47 C46 N41 118.59(17) . . ?
C44 C43 H43 116.7 . . ?
C42 C43 C44 126.68(17) . . ?
C42 C43 H43 116.7 . . ?
C62 C67 C71 120.28(16) . . ?
C66 C67 C62 118.45(18) . . ?
C66 C67 C71 121.24(18) . . ?
C62 C63 C68 121.59(17) . . ?
C64 C63 C62 118.33(19) . . ?
C64 C63 C68 120.08(19) . . ?
C46 C51 C55 121.59(17) . . ?
C50 C51 C46 118.00(19) . . ?
C50 C51 C55 120.39(19) . . ?
C27 C31 H31 107.3 . . ?
C27 C31 C32 114.00(16) . . ?
C33 C31 C27 109.92(17) . . ?
C33 C31 H31 107.3 . . ?
C33 C31 C32 110.64(19) . . ?
C32 C31 H31 107.3 . . ?
C6 C7 C12 120.69(17) . . ?
C8 C7 C6 117.72(18) . . ?
C8 C7 C12 121.53(18) . . ?
C6 C11 C15 122.46(17) . . ?
C10 C11 C6 117.71(19) . . ?
C10 C11 C15 119.83(19) . . ?
C23 C24 H24 119.4 . . ?
C25 C24 C23 121.27(18) . . ?
C25 C24 H24 119.4 . . ?
C4 C20 H20A 108.8 . . ?
C4 C20 H20B 108.8 . . ?
H20A C20 H20B 107.7 . . ?
C21 C20 C4 113.96(17) . . ?
C21 C20 H20A 108.8 . . ?
C21 C20 H20B 108.8 . . ?
C67 C71 H71 107.6 . . ?
C67 C71 C73 109.55(18) . . ?
C73 C71 H71 107.6 . . ?
C72 C71 C67 114.33(18) . . ?
C72 C71 H71 107.6 . . ?
C72 C71 C73 110.0(2) . . ?
C27 C26 H26 119.3 . . ?
C25 C26 C27 121.37(19) . . ?
C25 C26 H26 119.3 . . ?
C24 C25 H25 120.0 . . ?
C26 C25 C24 119.93(18) . . ?
C26 C25 H25 120.0 . . ?
C23 C28 H28 107.5 . . ?
C23 C28 C30 112.68(19) . . ?
C29 C28 C23 111.75(19) . . ?
C29 C28 H28 107.5 . . ?
C29 C28 C30 109.6(2) . . ?
C30 C28 H28 107.5 . . ?
C44 C60 H60A 108.9 . . ?
C44 C60 H60B 108.9 . . ?
H60A C60 H60B 107.7 . . ?
C61 C60 C44 113.52(18) . . ?
C61 C60 H60A 108.9 . . ?
C61 C60 H60B 108.9 . . ?
C51 C55 H55 107.6 . . ?
C51 C55 C56 113.25(19) . . ?
C51 C55 C57 110.73(18) . . ?
C56 C55 H55 107.6 . . ?
C57 C55 H55 107.6 . . ?
C57 C55 C56 109.9(2) . . ?
C46 C47 C52 121.34(18) . . ?
C48 C47 C46 117.6(2) . . ?
C48 C47 C52 121.1(2) . . ?
C7 C12 H12 107.8 . . ?
C7 C12 C14 108.80(18) . . ?
C7 C12 C13 113.83(19) . . ?
C14 C12 H12 107.8 . . ?
C14 C12 C13 110.7(2) . . ?
C13 C12 H12 107.8 . . ?
C7 C8 H8 119.5 . . ?
C9 C8 C7 120.9(2) . . ?
C9 C8 H8 119.5 . . ?
C66 C65 H65 120.1 . . ?
C64 C65 H65 120.1 . . ?
C64 C65 C66 119.86(19) . . ?
C67 C66 H66 119.4 . . ?
C65 C66 C67 121.3(2) . . ?
C65 C66 H66 119.4 . . ?
C42 C58 H58A 107.9 . . ?
C42 C58 H58B 107.9 . . ?
C42 C58 H58C 107.8 . . ?
C42 C58 H58D 107.8 . . ?
H58A C58 H58B 107.2 . . ?
H58C C58 H58D 107.1 . . ?
C59A C58 C42 117.6(2) . . ?
C59A C58 H58A 107.9 . . ?
C59A C58 H58B 107.9 . . ?
C59B C58 C42 118.2(4) . . ?
C59B C58 H58C 107.8 . . ?
C59B C58 H58D 107.8 . . ?
C63 C64 H64 119.4 . . ?
C65 C64 C63 121.2(2) . . ?
C65 C64 H64 119.4 . . ?
C63 C68 H68 107.7 . . ?
C63 C68 C69 112.2(2) . . ?
C69 C68 H68 107.7 . . ?
C70 C68 C63 111.8(2) . . ?
C70 C68 H68 107.7 . . ?
C70 C68 C69 109.7(3) . . ?
C2 C18 H18A 108.0 . . ?
C2 C18 H18B 108.0 . . ?
H18A C18 H18B 107.3 . . ?
C19 C18 C2 117.01(17) . . ?
C19 C18 H18A 108.0 . . ?
C19 C18 H18B 108.0 . . ?
C51 C50 H50 119.5 . . ?
C49 C50 C51 120.9(2) . . ?
C49 C50 H50 119.5 . . ?
C47 C52 H52 105.7 . . ?
C47 C52 H52A 109.7 . . ?
C47 C52 C54B 109.0(5) . . ?
C53B C52 C47 116.2(8) . . ?
C53B C52 H52 105.7 . . ?
C54A C52 C47 111.2(3) . . ?
C54A C52 H52 105.7 . . ?
C54A C52 C53B 111.5(6) . . ?
C54B C52 H52A 109.7 . . ?
C53A C52 C47 109.6(9) . . ?
C53A C52 H52A 109.7 . . ?
C53A C52 C54B 109.2(7) . . ?
C11 C10 H10 119.3 . . ?
C9 C10 C11 121.3(2) . . ?
C9 C10 H10 119.3 . . ?
C11 C15 H15 107.5 . . ?
C11 C15 C17 110.60(18) . . ?
C11 C15 C16 112.0(2) . . ?
C17 C15 H15 107.5 . . ?
C16 C15 H15 107.5 . . ?
C16 C15 C17 111.4(2) . . ?
C50 C49 H49 119.8 . . ?
C50 C49 C48 120.4(2) . . ?
C48 C49 H49 119.8 . . ?
C8 C9 H9 119.8 . . ?
C10 C9 C8 120.38(19) . . ?
C10 C9 H9 119.8 . . ?
C47 C48 H48 119.4 . . ?
C49 C48 C47 121.2(2) . . ?
C49 C48 H48 119.4 . . ?
C18 C19 H19A 109.5 . . ?
C18 C19 H19B 109.5 . . ?
C18 C19 H19C 109.5 . . ?
H19A C19 H19B 109.5 . . ?
H19A C19 H19C 109.5 . . ?
H19B C19 H19C 109.5 . . ?
C31 C33 H33A 109.5 . . ?
C31 C33 H33B 109.5 . . ?
C31 C33 H33C 109.5 . . ?
H33A C33 H33B 109.5 . . ?
H33A C33 H33C 109.5 . . ?
H33B C33 H33C 109.5 . . ?
C20 C21 H21A 109.5 . . ?
C20 C21 H21B 109.5 . . ?
C20 C21 H21C 109.5 . . ?
H21A C21 H21B 109.5 . . ?
H21A C21 H21C 109.5 . . ?
H21B C21 H21C 109.5 . . ?
C31 C32 H32A 109.5 . . ?
C31 C32 H32B 109.5 . . ?
C31 C32 H32C 109.5 . . ?
H32A C32 H32B 109.5 . . ?
H32A C32 H32C 109.5 . . ?
H32B C32 H32C 109.5 . . ?
C15 C17 H17A 109.5 . . ?
C15 C17 H17B 109.5 . . ?
C15 C17 H17C 109.5 . . ?
H17A C17 H17B 109.5 . . ?
H17A C17 H17C 109.5 . . ?
H17B C17 H17C 109.5 . . ?
C71 C73 H73A 109.5 . . ?
C71 C73 H73B 109.5 . . ?
C71 C73 H73C 109.5 . . ?
H73A C73 H73B 109.5 . . ?
H73A C73 H73C 109.5 . . ?
H73B C73 H73C 109.5 . . ?
C55 C56 H56A 109.5 . . ?
C55 C56 H56B 109.5 . . ?
C55 C56 H56C 109.5 . . ?
H56A C56 H56B 109.5 . . ?
H56A C56 H56C 109.5 . . ?
H56B C56 H56C 109.5 . . ?
C12 C14 H14A 109.5 . . ?
C12 C14 H14B 109.5 . . ?
C12 C14 H14C 109.5 . . ?
H14A C14 H14B 109.5 . . ?
H14A C14 H14C 109.5 . . ?
H14B C14 H14C 109.5 . . ?
C12 C13 H13A 109.5 . . ?
C12 C13 H13B 109.5 . . ?
C12 C13 H13C 109.5 . . ?
H13A C13 H13B 109.5 . . ?
H13A C13 H13C 109.5 . . ?
H13B C13 H13C 109.5 . . ?
C60 C61 H61A 109.5 . . ?
C60 C61 H61B 109.5 . . ?
C60 C61 H61C 109.5 . . ?
H61A C61 H61B 109.5 . . ?
H61A C61 H61C 109.5 . . ?
H61B C61 H61C 109.5 . . ?
C55 C57 H57A 109.5 . . ?
C55 C57 H57B 109.5 . . ?
C55 C57 H57C 109.5 . . ?
H57A C57 H57B 109.5 . . ?
H57A C57 H57C 109.5 . . ?
H57B C57 H57C 109.5 . . ?
C28 C29 H29A 109.5 . . ?
C28 C29 H29B 109.5 . . ?
C28 C29 H29C 109.5 . . ?
H29A C29 H29B 109.5 . . ?
H29A C29 H29C 109.5 . . ?
H29B C29 H29C 109.5 . . ?
C71 C72 H72A 109.5 . . ?
C71 C72 H72B 109.5 . . ?
C71 C72 H72C 109.5 . . ?
H72A C72 H72B 109.5 . . ?
H72A C72 H72C 109.5 . . ?
H72B C72 H72C 109.5 . . ?
C28 C30 H30A 109.5 . . ?
C28 C30 H30B 109.5 . . ?
C28 C30 H30C 109.5 . . ?
H30A C30 H30B 109.5 . . ?
H30A C30 H30C 109.5 . . ?
H30B C30 H30C 109.5 . . ?
C15 C16 H16A 109.5 . . ?
C15 C16 H16B 109.5 . . ?
C15 C16 H16C 109.5 . . ?
H16A C16 H16B 109.5 . . ?
H16A C16 H16C 109.5 . . ?
H16B C16 H16C 109.5 . . ?
C68 C69 H69A 109.5 . . ?
C68 C69 H69B 109.5 . . ?
C68 C69 H69C 109.5 . . ?
H69A C69 H69B 109.5 . . ?
H69A C69 H69C 109.5 . . ?
H69B C69 H69C 109.5 . . ?
C58 C59A H59A 109.5 . . ?
C58 C59A H59B 109.5 . . ?
C58 C59A H59C 109.5 . . ?
H59A C59A H59B 109.5 . . ?
H59A C59A H59C 109.5 . . ?
H59B C59A H59C 109.5 . . ?
C68 C70 H70A 109.5 . . ?
C68 C70 H70B 109.5 . . ?
C68 C70 H70C 109.5 . . ?
H70A C70 H70B 109.5 . . ?
H70A C70 H70C 109.5 . . ?
H70B C70 H70C 109.5 . . ?
C52 C53B H53A 109.5 . . ?
C52 C53B H53B 109.5 . . ?
C52 C53B H53C 109.5 . . ?
H53A C53B H53B 109.5 . . ?
H53A C53B H53C 109.5 . . ?
H53B C53B H53C 109.5 . . ?
C52 C54A H54A 109.5 . . ?
C52 C54A H54B 109.5 . . ?
C52 C54A H54C 109.5 . . ?
H54A C54A H54B 109.5 . . ?
H54A C54A H54C 109.5 . . ?
H54B C54A H54C 109.5 . . ?
C58 C59B H59D 109.5 . . ?
C58 C59B H59E 109.5 . . ?
C58 C59B H59F 109.5 . . ?
H59D C59B H59E 109.5 . . ?
H59D C59B H59F 109.5 . . ?
H59E C59B H59F 109.5 . . ?
C52 C54B H54D 109.5 . . ?
C52 C54B H54E 109.5 . . ?
C52 C54B H54F 109.5 . . ?
H54D C54B H54E 109.5 . . ?
H54D C54B H54F 109.5 . . ?
H54E C54B H54F 109.5 . . ?
C52 C53A H53D 109.5 . . ?
C52 C53A H53E 109.5 . . ?
C52 C53A H53F 109.5 . . ?
H53D C53A H53E 109.5 . . ?
H53D C53A H53F 109.5 . . ?
H53E C53A H53F 109.5 . . ?

loop_
_geom_bond_atom_site_label_1
_geom_bond_atom_site_label_2
_geom_bond_distance
_geom_bond_site_symmetry_2
_geom_bond_publ_flag
N1 C2 1.352(2) . ?
N1 C6 1.435(2) . ?
N1 H1 0.965(15) . ?
N5 C22 1.425(2) . ?
N5 C4 1.301(2) . ?
N45 C62 1.427(2) . ?
N45 C44 1.300(2) . ?
N41 C42 1.351(2) . ?
N41 C46 1.434(2) . ?
N41 H41 0.978(16) . ?
C22 C27 1.404(3) . ?
C22 C23 1.405(3) . ?
C2 C3 1.362(2) . ?
C2 C18 1.510(2) . ?
C27 C31 1.521(3) . ?
C27 C26 1.391(2) . ?
C4 C3 1.439(2) . ?
C4 C20 1.523(2) . ?
C6 C7 1.400(3) . ?
C6 C11 1.400(3) . ?
C62 C67 1.406(3) . ?
C62 C63 1.402(3) . ?
C44 C43 1.431(2) . ?
C44 C60 1.519(3) . ?
C23 C24 1.398(3) . ?
C23 C28 1.517(3) . ?
C42 C43 1.368(2) . ?
C42 C58 1.514(3) . ?
C3 H3 0.9500 . ?
C46 C51 1.400(3) . ?
C46 C47 1.402(3) . ?
C43 H43 0.9500 . ?
C67 C71 1.518(3) . ?
C67 C66 1.388(3) . ?
C63 C64 1.394(3) . ?
C63 C68 1.517(3) . ?
C51 C55 1.515(3) . ?
C51 C50 1.394(3) . ?
C31 H31 1.0000 . ?
C31 C33 1.518(3) . ?
C31 C32 1.523(3) . ?
C7 C12 1.517(3) . ?
C7 C8 1.390(3) . ?
C11 C10 1.392(3) . ?
C11 C15 1.514(3) . ?
C24 H24 0.9500 . ?
C24 C25 1.376(3) . ?
C20 H20A 0.9900 . ?
C20 H20B 0.9900 . ?
C20 C21 1.515(3) . ?
C71 H71 1.0000 . ?
C71 C73 1.522(3) . ?
C71 C72 1.514(3) . ?
C26 H26 0.9500 . ?
C26 C25 1.375(3) . ?
C25 H25 0.9500 . ?
C28 H28 1.0000 . ?
C28 C29 1.506(3) . ?
C28 C30 1.520(3) . ?
C60 H60A 0.9900 . ?
C60 H60B 0.9900 . ?
C60 C61 1.498(3) . ?
C55 H55 1.0000 . ?
C55 C56 1.526(3) . ?
C55 C57 1.523(3) . ?
C47 C52 1.518(3) . ?
C47 C48 1.394(3) . ?
C12 H12 1.0000 . ?
C12 C14 1.525(3) . ?
C12 C13 1.525(3) . ?
C8 H8 0.9500 . ?
C8 C9 1.383(3) . ?
C65 H65 0.9500 . ?
C65 C66 1.377(3) . ?
C65 C64 1.377(3) . ?
C66 H66 0.9500 . ?
C58 H58A 0.9900 . ?
C58 H58B 0.9900 . ?
C58 H58C 0.9900 . ?
C58 H58D 0.9900 . ?
C58 C59A 1.468(4) . ?
C58 C59B 1.349(8) . ?
C64 H64 0.9500 . ?
C68 H68 1.0000 . ?
C68 C69 1.525(4) . ?
C68 C70 1.514(4) . ?
C18 H18A 0.9900 . ?
C18 H18B 0.9900 . ?
C18 C19 1.501(3) . ?
C50 H50 0.9500 . ?
C50 C49 1.374(3) . ?
C52 H52 1.0000 . ?
C52 H52A 1.0000 . ?
C52 C53B 1.512(15) . ?
C52 C54A 1.496(8) . ?
C52 C54B 1.579(11) . ?
C52 C53A 1.51(2) . ?
C10 H10 0.9500 . ?
C10 C9 1.363(3) . ?
C15 H15 1.0000 . ?
C15 C17 1.525(3) . ?
C15 C16 1.517(3) . ?
C49 H49 0.9500 . ?
C49 C48 1.375(3) . ?
C9 H9 0.9500 . ?
C48 H48 0.9500 . ?
C19 H19A 0.9800 . ?
C19 H19B 0.9800 . ?
C19 H19C 0.9800 . ?
C33 H33A 0.9800 . ?
C33 H33B 0.9800 . ?
C33 H33C 0.9800 . ?
C21 H21A 0.9800 . ?
C21 H21B 0.9800 . ?
C21 H21C 0.9800 . ?
C32 H32A 0.9800 . ?
C32 H32B 0.9800 . ?
C32 H32C 0.9800 . ?
C17 H17A 0.9800 . ?
C17 H17B 0.9800 . ?
C17 H17C 0.9800 . ?
C73 H73A 0.9800 . ?
C73 H73B 0.9800 . ?
C73 H73C 0.9800 . ?
C56 H56A 0.9800 . ?
C56 H56B 0.9800 . ?
C56 H56C 0.9800 . ?
C14 H14A 0.9800 . ?
C14 H14B 0.9800 . ?
C14 H14C 0.9800 . ?
C13 H13A 0.9800 . ?
C13 H13B 0.9800 . ?
C13 H13C 0.9800 . ?
C61 H61A 0.9800 . ?
C61 H61B 0.9800 . ?
C61 H61C 0.9800 . ?
C57 H57A 0.9800 . ?
C57 H57B 0.9800 . ?
C57 H57C 0.9800 . ?
C29 H29A 0.9800 . ?
C29 H29B 0.9800 . ?
C29 H29C 0.9800 . ?
C72 H72A 0.9800 . ?
C72 H72B 0.9800 . ?
C72 H72C 0.9800 . ?
C30 H30A 0.9800 . ?
C30 H30B 0.9800 . ?
C30 H30C 0.9800 . ?
C16 H16A 0.9800 . ?
C16 H16B 0.9800 . ?
C16 H16C 0.9800 . ?
C69 H69A 0.9800 . ?
C69 H69B 0.9800 . ?
C69 H69C 0.9800 . ?
C59A H59A 0.9800 . ?
C59A H59B 0.9800 . ?
C59A H59C 0.9800 . ?
C70 H70A 0.9800 . ?
C70 H70B 0.9800 . ?
C70 H70C 0.9800 . ?
C53B H53A 0.9800 . ?
C53B H53B 0.9800 . ?
C53B H53C 0.9800 . ?
C54A H54A 0.9800 . ?
C54A H54B 0.9800 . ?
C54A H54C 0.9800 . ?
C59B H59D 0.9800 . ?
C59B H59E 0.9800 . ?
C59B H59F 0.9800 . ?
C54B H54D 0.9800 . ?
C54B H54E 0.9800 . ?
C54B H54F 0.9800 . ?
C53A H53D 0.9800 . ?
C53A H53E 0.9800 . ?
C53A H53F 0.9800 . ?

loop_
_geom_torsion_atom_site_label_1
_geom_torsion_atom_site_label_2
_geom_torsion_atom_site_label_3
_geom_torsion_atom_site_label_4
_geom_torsion
_geom_torsion_site_symmetry_1
_geom_torsion_site_symmetry_2
_geom_torsion_site_symmetry_3
_geom_torsion_site_symmetry_4
_geom_torsion_publ_flag
N1 C2 C3 C4 2.5(3) . . . . ?
N1 C2 C18 C19 -173.5(2) . . . . ?
N1 C6 C7 C12 -6.4(3) . . . . ?
N1 C6 C7 C8 176.34(17) . . . . ?
N1 C6 C11 C10 -176.30(17) . . . . ?
N1 C6 C11 C15 4.8(3) . . . . ?
N5 C22 C27 C31 -3.8(2) . . . . ?
N5 C22 C27 C26 179.25(16) . . . . ?
N5 C22 C23 C24 -179.24(16) . . . . ?
N5 C22 C23 C28 0.7(3) . . . . ?
N5 C4 C3 C2 -0.8(3) . . . . ?
N5 C4 C20 C21 116.0(2) . . . . ?
N45 C62 C67 C71 -1.6(3) . . . . ?
N45 C62 C67 C66 -179.45(16) . . . . ?
N45 C62 C63 C64 178.55(17) . . . . ?
N45 C62 C63 C68 -1.9(3) . . . . ?
N45 C44 C43 C42 1.0(3) . . . . ?
N45 C44 C60 C61 111.6(2) . . . . ?
N41 C42 C43 C44 -1.1(3) . . . . ?
N41 C42 C58 C59A 178.6(2) . . . . ?
N41 C42 C58 C59B 93.7(5) . . . . ?
N41 C46 C51 C55 5.2(3) . . . . ?
N41 C46 C51 C50 -176.55(17) . . . . ?
N41 C46 C47 C52 -4.3(3) . . . . ?
N41 C46 C47 C48 176.48(17) . . . . ?
C22 N5 C4 C3 174.95(16) . . . . ?
C22 N5 C4 C20 -5.4(3) . . . . ?
C22 C27 C31 C33 -81.1(2) . . . . ?
C22 C27 C31 C32 153.99(19) . . . . ?
C22 C27 C26 C25 1.2(3) . . . . ?
C22 C23 C24 C25 -1.3(3) . . . . ?
C22 C23 C28 C29 -90.2(2) . . . . ?
C22 C23 C28 C30 145.9(2) . . . . ?
C2 N1 C6 C7 -81.9(2) . . . . ?
C2 N1 C6 C11 97.6(2) . . . . ?
C27 C22 C23 C24 5.1(3) . . . . ?
C27 C22 C23 C28 -174.95(17) . . . . ?
C27 C26 C25 C24 2.5(3) . . . . ?
C4 N5 C22 C27 -83.3(2) . . . . ?
C4 N5 C22 C23 101.0(2) . . . . ?
C6 N1 C2 C3 176.51(17) . . . . ?
C6 N1 C2 C18 -4.5(3) . . . . ?
C6 C7 C12 C14 -83.8(2) . . . . ?
C6 C7 C12 C13 152.3(2) . . . . ?
C6 C7 C8 C9 0.6(3) . . . . ?
C6 C11 C10 C9 -0.6(3) . . . . ?
C6 C11 C15 C17 111.5(2) . . . . ?
C6 C11 C15 C16 -123.6(2) . . . . ?
C62 N45 C44 C43 176.84(16) . . . . ?
C62 N45 C44 C60 -3.4(3) . . . . ?
C62 C67 C71 C73 -83.6(2) . . . . ?
C62 C67 C71 C72 152.4(2) . . . . ?
C62 C67 C66 C65 1.6(3) . . . . ?
C62 C63 C64 C65 0.1(3) . . . . ?
C62 C63 C68 C69 -116.6(3) . . . . ?
C62 C63 C68 C70 119.7(3) . . . . ?
C44 N45 C62 C67 -92.0(2) . . . . ?
C44 N45 C62 C63 91.5(2) . . . . ?
C23 C22 C27 C31 171.86(16) . . . . ?
C23 C22 C27 C26 -5.1(3) . . . . ?
C23 C24 C25 C26 -2.5(3) . . . . ?
C42 N41 C46 C51 84.5(2) . . . . ?
C42 N41 C46 C47 -95.4(2) . . . . ?
C3 C2 C18 C19 5.5(3) . . . . ?
C3 C4 C20 C21 -64.3(2) . . . . ?
C46 N41 C42 C43 172.47(17) . . . . ?
C46 N41 C42 C58 -6.1(3) . . . . ?
C46 C51 C55 C56 -137.5(2) . . . . ?
C46 C51 C55 C57 98.5(2) . . . . ?
C46 C51 C50 C49 -0.8(3) . . . . ?
C46 C47 C52 C53B 144.8(8) . . . . ?
C46 C47 C52 C54A -86.2(7) . . . . ?
C46 C47 C52 C54B -119.7(11) . . . . ?
C46 C47 C52 C53A 120.8(10) . . . . ?
C46 C47 C48 C49 1.0(3) . . . . ?
C43 C44 C60 C61 -68.6(2) . . . . ?
C43 C42 C58 C59A 0.0(3) . . . . ?
C43 C42 C58 C59B -84.9(6) . . . . ?
C67 C62 C63 C64 2.1(3) . . . . ?
C67 C62 C63 C68 -178.30(18) . . . . ?
C63 C62 C67 C71 174.87(17) . . . . ?
C63 C62 C67 C66 -2.9(3) . . . . ?
C51 C46 C47 C52 175.83(18) . . . . ?
C51 C46 C47 C48 -3.4(3) . . . . ?
C51 C50 C49 C48 -1.5(3) . . . . ?
C31 C27 C26 C25 -175.73(18) . . . . ?
C7 C6 C11 C10 3.2(3) . . . . ?
C7 C6 C11 C15 -175.70(18) . . . . ?
C7 C8 C9 C10 1.9(3) . . . . ?
C11 C6 C7 C12 174.08(18) . . . . ?
C11 C6 C7 C8 -3.2(3) . . . . ?
C11 C10 C9 C8 -1.9(4) . . . . ?
C24 C23 C28 C29 89.7(3) . . . . ?
C24 C23 C28 C30 -34.2(3) . . . . ?
C20 C4 C3 C2 179.51(18) . . . . ?
C71 C67 C66 C65 -176.22(19) . . . . ?
C26 C27 C31 C33 95.8(2) . . . . ?
C26 C27 C31 C32 -29.1(3) . . . . ?
C28 C23 C24 C25 178.78(18) . . . . ?
C60 C44 C43 C42 -178.83(18) . . . . ?
C55 C51 C50 C49 177.5(2) . . . . ?
C47 C46 C51 C55 -174.99(18) . . . . ?
C47 C46 C51 C50 3.3(3) . . . . ?
C12 C7 C8 C9 -176.66(19) . . . . ?
C8 C7 C12 C14 93.3(2) . . . . ?
C8 C7 C12 C13 -30.6(3) . . . . ?
C66 C67 C71 C73 94.1(2) . . . . ?
C66 C67 C71 C72 -29.8(3) . . . . ?
C66 C65 C64 C63 -1.5(3) . . . . ?
C58 C42 C43 C44 177.40(19) . . . . ?
C64 C63 C68 C69 63.0(3) . . . . ?
C64 C63 C68 C70 -60.7(3) . . . . ?
C64 C65 C66 C67 0.6(3) . . . . ?
C68 C63 C64 C65 -179.5(2) . . . . ?
C18 C2 C3 C4 -176.48(19) . . . . ?
C50 C51 C55 C56 44.2(3) . . . . ?
C50 C51 C55 C57 -79.7(2) . . . . ?
C50 C49 C48 C47 1.4(3) . . . . ?
C52 C47 C48 C49 -178.2(2) . . . . ?
C10 C11 C15 C17 -67.5(3) . . . . ?
C10 C11 C15 C16 57.5(3) . . . . ?
C15 C11 C10 C9 178.3(2) . . . . ?
C48 C47 C52 C53B -36.1(8) . . . . ?
C48 C47 C52 C54A 93.0(7) . . . . ?
C48 C47 C52 C54B 59.5(11) . . . . ?
C48 C47 C52 C53A -60.0(10) . . . . ?
